data_7231286
loop_
_publ_author_name
'Gao, Xiang'
'Zhang, Shan-Shan'
'Yan, Hui'
'Li, Yun-Wu'
'Liu, Qing-Yun'
'Wang, Xing-Po'
'Tung, Chen-Ho'
'Ma, Hui-Yan'
'Sun, Di'

_publ_section_title
;
 A pillar-layered porous CoII-MOF with dual active sites for selective gas
 adsorption
;
_journal_issue 34
_journal_name_full CrystEngComm
_journal_page_first 4905
_journal_paper_doi 10.1039/C8CE01118D
_journal_volume 20
_journal_year 2018
_chemical_formula_moiety '0.25(C160 H136 Co12 N32 O56), 5(C3 H7 N O), C3 H4 N O'
_chemical_formula_sum 'C58 H73 Co3 N14 O20'
_chemical_formula_weight 1463.09
_space_group_crystal_system orthorhombic
_space_group_IT_number 62
_space_group_name_Hall '-P 2ac 2n'
_space_group_name_H-M_alt 'P n m a'
_symmetry_space_group_name_Hall '-P 2ac 2n'
_symmetry_space_group_name_H-M 'P n m a'
_atom_sites_solution_hydrogens mixed
_audit_creation_date 2017-12-12
_audit_creation_method
;
Olex2 1.2
(compiled 2017.03.28 svn.r3405 for OlexSys, GUI svn.r5337)
;
_audit_update_record
;
2018-05-01 deposited with the CCDC.
2018-08-03 downloaded from the CCDC.
;
_cell_angle_alpha 90
_cell_angle_beta 90
_cell_angle_gamma 90
_cell_formula_units_Z 4
_cell_length_a 18.1925(5)
_cell_length_b 40.2091(13)
_cell_length_c 9.5480(3)
_cell_measurement_reflns_used 10173
_cell_measurement_temperature 173.00(10)
_cell_measurement_theta_max 76.9030
_cell_measurement_theta_min 4.3480
_cell_volume 6984.4(4)
_computing_cell_refinement 'CrysAlisPro 1.171.39.30d (Rigaku OD, 2017)'
_computing_data_collection 'CrysAlisPro 1.171.39.30d (Rigaku OD, 2017)'
_computing_data_reduction 'CrysAlisPro 1.171.39.30d (Rigaku OD, 2017)'
_computing_molecular_graphics 'Olex2 (Dolomanov et al., 2009)'
_computing_publication_material 'Olex2 (Dolomanov et al., 2009)'
_computing_structure_refinement 'ShelXL (Sheldrick, 2015)'
_diffrn_ambient_environment N~2~
_diffrn_ambient_temperature 173.00(10)
_diffrn_detector 'CCD plate'
_diffrn_detector_type HyPix
_diffrn_measured_fraction_theta_full 0.986
_diffrn_measured_fraction_theta_max 0.999
_diffrn_measurement_details
;
List of Runs (angles in degrees, time in seconds):

  # Type    Start    End  Width  t~exp~   \w     \q     \k     \f   Frames
#--------------------------------------------------------------------------
  1  \w    -62.00  17.00   1.00    0.80    --  -48.32  57.00  60.00   79
  2  \w    -58.00  27.00   1.00    0.80    --  -48.32  25.00 -48.00   85
  3  \w     56.00  81.00   1.00    0.80    --   48.32  25.00 -48.00   25
  4  \w    102.00 178.00   1.00    4.00    --  107.75  25.00 -48.00   76
  5  \w    -51.00 -16.00   1.00    4.00    --  -86.25  25.00 -48.00   35
  6  \w    -99.00 -64.00   1.00    4.00    --  -86.25  57.00 120.00   35
  7  \w    -60.00 -14.00   1.00    4.00    --  -86.25  57.00 120.00   46
  8  \w     96.00 177.00   1.00    4.00    --  107.75  19.00  30.00   81
  9  \w     36.00  76.00   1.00    4.00    --  107.75 -99.00 150.00   40
 10  \w     85.00 110.00   1.00    4.00    --  107.75 -99.00 150.00   25
 11  \w     83.00 109.00   1.00    4.00    --  107.75 -25.00 147.00   26
 12  \w     42.00 120.00   1.00    4.00    --  107.75 -57.00-120.00   78
 13  \w     35.00 130.00   1.00    4.00    --  107.75 -77.00  30.00   95
 14  \w    -26.00   4.00   1.00    0.80    --   48.32 -25.00 147.00   30
 15  \w   -121.00 -42.00   1.00    0.80    --  -48.32 -25.00 147.00   79
 16  \w   -158.00-101.00   1.00    4.00    --  -86.25 -25.00 147.00   57
;
_diffrn_measurement_device 'four-circle diffractometer'
_diffrn_measurement_device_type 'XtaLAB Synergy, Dualflex, HyPix'
_diffrn_measurement_method '\w scans'
_diffrn_orient_matrix_type 'CrysAlisPro convention (1999,Acta A55,543-557)'
_diffrn_orient_matrix_UB_11 -0.0179518000
_diffrn_orient_matrix_UB_12 0.0367397000
_diffrn_orient_matrix_UB_13 -0.0305867000
_diffrn_orient_matrix_UB_21 -0.0209416000
_diffrn_orient_matrix_UB_22 -0.0091889000
_diffrn_orient_matrix_UB_23 -0.1514445000
_diffrn_orient_matrix_UB_31 -0.0800808000
_diffrn_orient_matrix_UB_32 -0.0058047000
_diffrn_orient_matrix_UB_33 0.0464733000
_diffrn_radiation_monochromator mirror
_diffrn_radiation_probe x-ray
_diffrn_radiation_type CuK\a
_diffrn_radiation_wavelength 1.54184
_diffrn_reflns_av_R_equivalents 0.0895
_diffrn_reflns_av_unetI/netI 0.0527
_diffrn_reflns_Laue_measured_fraction_full 0.986
_diffrn_reflns_Laue_measured_fraction_max 0.999
_diffrn_reflns_limit_h_max 14
_diffrn_reflns_limit_h_min -21
_diffrn_reflns_limit_k_max 47
_diffrn_reflns_limit_k_min -48
_diffrn_reflns_limit_l_max 11
_diffrn_reflns_limit_l_min -10
_diffrn_reflns_number 40236
_diffrn_reflns_point_group_measured_fraction_full 0.986
_diffrn_reflns_point_group_measured_fraction_max 0.999
_diffrn_reflns_theta_full 67.684
_diffrn_reflns_theta_max 67.071
_diffrn_reflns_theta_min 4.398
_diffrn_source 'micro-focus sealed X-ray tube'
_diffrn_source_type 'PhotonJet (Cu) X-ray Source'
_exptl_absorpt_coefficient_mu 6.183
_exptl_absorpt_correction_T_max 1.00000
_exptl_absorpt_correction_T_min 0.13752
_exptl_absorpt_correction_type multi-scan
_exptl_absorpt_process_details
;
CrysAlisPro 1.171.39.30d (Rigaku Oxford Diffraction, 2017)
Empirical absorption correction using spherical harmonics,
 implemented in SCALE3 ABSPACK scaling algorithm.
;
_exptl_crystal_colour 'clear pinkish pink'
_exptl_crystal_colour_lustre clear
_exptl_crystal_colour_modifier pinkish
_exptl_crystal_colour_primary pink
_exptl_crystal_density_diffrn 1.391
_exptl_crystal_description plate
_exptl_crystal_F_000 3040
_exptl_crystal_size_max 0.1
_exptl_crystal_size_mid 0.09
_exptl_crystal_size_min 0.03
_refine_diff_density_max 1.385
_refine_diff_density_min -1.000
_refine_diff_density_rms 0.109
_refine_ls_extinction_method none
_refine_ls_goodness_of_fit_ref 1.046
_refine_ls_hydrogen_treatment constr
_refine_ls_matrix_type full
_refine_ls_number_parameters 459
_refine_ls_number_reflns 6332
_refine_ls_number_restraints 98
_refine_ls_restrained_S_all 1.067
_refine_ls_R_factor_all 0.0847
_refine_ls_R_factor_gt 0.0684
_refine_ls_shift/su_max 0.001
_refine_ls_shift/su_mean 0.000
_refine_ls_structure_factor_coef Fsqd
_refine_ls_weighting_details 'w=1/[\s^2^(Fo^2^)+(0.1066P)^2^+20.6119P] where P=(Fo^2^+2Fc^2^)/3'
_refine_ls_weighting_scheme calc
_refine_ls_wR_factor_gt 0.1865
_refine_ls_wR_factor_ref 0.2033
_reflns_Friedel_coverage 0.000
_reflns_number_gt 5021
_reflns_number_total 6332
_reflns_threshold_expression 'I > 2\s(I)'
_cod_data_source_file c8ce01118d2.cif
_cod_data_source_block 171212a
_cod_depositor_comments 'Adding full bibliography for 7231286.cif.'
_cod_database_code 7231286
_shelxl_version_number 2013-4
_chemical_oxdiff_formula CoCNO
_shelx_space_group_comment
;
The symmetry employed for this shelxl refinement is uniquely defined
by the following loop, which should always be used as a source of
symmetry information in preference to the above space-group names.
They are only intended as comments.
;
_shelx_estimated_absorpt_t_max 0.836
_shelx_estimated_absorpt_t_min 0.577
_diffrn_oxdiff_ac3_digest_frames
;
019982b01ad8a8ce4f779a1a88808485ad00892204e
;
_reflns_odcompleteness_completeness 99.86
_reflns_odcompleteness_iscentric 1
_reflns_odcompleteness_theta 66.97
_olex2_refinement_description
;
1. Fixed Uiso
 At 1.2 times of:
  All C(H) groups
 At 1.5 times of:
  All C(H,H,H) groups
2. Restrained distances
 O11-C31
 1.25 with sigma of 0.01
 N8-C32 \\sim N8-C33 \\sim N8-C31
 with sigma of 0.01
 N8A-C33A \\sim N8A-C32A \\sim N8A-C31A
 with sigma of 0.01
3. Uiso/Uaniso restraints and constraints
O11A \\sim N8A \\sim C31A \\sim C32A \\sim C33A: within 1.7A with sigma of
0.004 and sigma for terminal atoms of 0.08
O11 \\sim N8 \\sim C31 \\sim C32 \\sim C33 \\sim O11A \\sim N8A \\sim C31A
\\sim C32A \\sim C33A: within 1.7A with sigma of 0.004 and sigma for terminal
atoms of 0.08
C21 \\sim C20 \\sim N4 \\sim C19 \\sim O7: within 1.7A with sigma of 0.004 and
sigma for terminal atoms of 0.008
O9 \\sim N7 \\sim C28 \\sim C29 \\sim C30: within 1.7A with sigma of 0.004 and
sigma for terminal atoms of 0.08
O10 \\sim N6 \\sim C25 \\sim C26 \\sim C27: within 1.7A with sigma of 0.004 and
sigma for terminal atoms of 0.08
4. Others
 Fixed Sof: N7(0.5) C28(0.5) H7A(0.5) H29A(0.5) H29B(0.5) H29C(0.5) C30(0.5)
 H30A(0.5) H30B(0.5) H30C(0.5) H25B(0.5) H25C(0.5) H26B(0.5) H26C(0.5) O11(0.5)
 N8(0.5) C31(0.5) H31(0.5) C32(0.5) H32A(0.5) H32B(0.5) H32C(0.5) C33(0.5)
 H33A(0.5) H33B(0.5) H33C(0.5) O11A(0.5) N8A(0.5) C31A(0.5) H31A(0.5) C32A(0.5)
 C33A(0.5) H33D(0.5) H33E(0.5) H33F(0.5)
5.a Riding coordinates:
 C28(H7A), C29(H29A,H29B,H29C), C30(H30A,H30B,H30C)
5.b Me refined with riding coordinates:
 C25(H25A,H25B,H25C), C26(H26A,H26B,H26C)
5.c Aromatic/amide H refined with riding coordinates:
 C3(H3), C4(H4), C6(H6), C7(H7), C11(H11), C12(H12), C13(H13), C14(H14),
 C15(H15), C16(H16), C18(H18), C19(H19), C22(H22), C27(H27), C31(H31),
 C31A(H31A)
5.d Idealised Me refined as rotating group:
 C20(H20A,H20B,H20C), C21(H21A,H21B,H21C), C23(H23A,H23B,H23C), C24(H24A,H24B,
 H24C), C32(H32A,H32B,H32C), C33(H33A,H33B,H33C), C33A(H33D,H33E,H33F)
;
_olex2_submission_special_instructions 'No special instructions were received'
_oxdiff_exptl_absorpt_empirical_details
;
Empirical correction (ABSPACK) includes:
- Absorption correction using spherical harmonics
- Frame scaling
;
_oxdiff_exptl_absorpt_empirical_full_max 2.863
_oxdiff_exptl_absorpt_empirical_full_min 0.436

loop_
_space_group_symop_operation_xyz
'x, y, z'
'-x+1/2, -y, z+1/2'
'-x, y+1/2, -z'
'x+1/2, -y+1/2, -z+1/2'
'-x, -y, -z'
'x-1/2, y, -z-1/2'
'x, -y-1/2, z'
'-x-1/2, y-1/2, z-1/2'

loop_
_atom_site_label
_atom_site_type_symbol
_atom_site_fract_x
_atom_site_fract_y
_atom_site_fract_z
_atom_site_U_iso_or_equiv
_atom_site_adp_type
_atom_site_occupancy
_atom_site_site_symmetry_order
_atom_site_calc_flag
_atom_site_refinement_flags_posn
_atom_site_refinement_flags_adp
_atom_site_refinement_flags_occupancy
_atom_site_disorder_assembly
_atom_site_disorder_group
Co1 Co 0.49823(3) 0.41454(2) 0.56913(6) 0.0155(2) Uani 1 1 d . . . . .
Co2 Co 1.0000 0.5000 0.0000 0.0142(2) Uani 1 2 d S T P . .
O1 O 0.57847(16) 0.41785(7) 0.4231(3) 0.0234(6) Uani 1 1 d . . . . .
O2 O 0.55611(14) 0.47054(6) 0.3578(3) 0.0204(6) Uani 1 1 d . . . . .
O3 O 0.89945(14) 0.48025(7) 0.0492(3) 0.0216(6) Uani 1 1 d . . . . .
O4 O 0.90891(15) 0.42433(7) 0.0536(3) 0.0234(6) Uani 1 1 d . . . . .
O5 O 0.98049(15) 0.53754(7) 0.1516(3) 0.0195(6) Uani 1 1 d . . . . .
O6 O 1.05540(16) 0.56936(7) 0.2712(3) 0.0266(6) Uani 1 1 d . . . . .
O7 O 0.58828(15) 0.39871(7) 0.7091(3) 0.0292(7) Uani 1 1 d . U . . .
N1 N 0.46852(18) 0.36470(8) 0.5680(4) 0.0233(8) Uani 1 1 d . . . . .
N2 N 0.4758(2) 0.31027(9) 0.5883(4) 0.0316(9) Uani 1 1 d . . . . .
N3 N 0.5766(2) 0.27982(10) 0.6593(6) 0.0543(14) Uani 1 1 d . . . . .
N4 N 0.7035(2) 0.40870(13) 0.7867(5) 0.0539(11) Uani 1 1 d . U . . .
C1 C 0.8774(2) 0.45153(10) 0.0806(4) 0.0195(8) Uani 1 1 d . . . . .
C2 C 0.8050(2) 0.44966(10) 0.1561(4) 0.0205(8) Uani 1 1 d . . . . .
C3 C 0.7596(2) 0.47724(11) 0.1623(6) 0.0349(11) Uani 1 1 d . . . . .
H3 H 0.7752 0.4976 0.1214 0.042 Uiso 1 1 calc R . . . .
C4 C 0.6919(2) 0.47546(11) 0.2271(5) 0.0340(11) Uani 1 1 d . . . . .
H4 H 0.6610 0.4945 0.2287 0.041 Uiso 1 1 calc R . . . .
C5 C 0.6686(2) 0.44619(10) 0.2900(4) 0.0213(8) Uani 1 1 d . . . . .
C6 C 0.7146(3) 0.41899(11) 0.2877(5) 0.0337(11) Uani 1 1 d . . . . .
H6 H 0.6998 0.3990 0.3324 0.040 Uiso 1 1 calc R . . . .
C7 C 0.7823(2) 0.42046(11) 0.2211(6) 0.0333(11) Uani 1 1 d . . . . .
H7 H 0.8133 0.4014 0.2198 0.040 Uiso 1 1 calc R . . . .
C8 C 0.5951(2) 0.44503(10) 0.3619(4) 0.0183(8) Uani 1 1 d . . . . .
C9 C 1.0176(2) 0.54347(10) 0.2636(4) 0.0190(8) Uani 1 1 d . . . . .
C10 C 1.0098(2) 0.52070(10) 0.3850(4) 0.0197(8) Uani 1 1 d . . . . .
C11 C 1.0587(2) 0.52186(10) 0.4960(4) 0.0232(9) Uani 1 1 d . . . . .
H11 H 1.0988 0.5370 0.4933 0.028 Uiso 1 1 calc R . . . .
C12 C 1.0497(2) 0.50134(10) 0.6105(4) 0.0231(9) Uani 1 1 d . . . . .
H12 H 1.0838 0.5022 0.6859 0.028 Uiso 1 1 calc R . . . .
C13 C 0.5101(2) 0.33995(11) 0.6078(5) 0.0285(10) Uani 1 1 d . . . . .
H13 H 0.5581 0.3424 0.6455 0.034 Uiso 1 1 calc R . . . .
C14 C 0.4043(2) 0.35061(11) 0.5205(6) 0.0360(11) Uani 1 1 d . . . . .
H14 H 0.3637 0.3627 0.4845 0.043 Uiso 1 1 calc R . . . .
C15 C 0.4070(3) 0.31727(11) 0.5322(6) 0.0416(13) Uani 1 1 d . . . . .
H15 H 0.3697 0.3018 0.5074 0.050 Uiso 1 1 calc R . . . .
C16 C 0.4678(4) 0.2500 0.5925(8) 0.0345(15) Uani 1 2 d S T P . .
H16 H 0.4176 0.2500 0.5652 0.041 Uiso 1 2 calc RS T P . .
C17 C 0.5071(2) 0.27877(12) 0.6139(6) 0.0357(12) Uani 1 1 d . . . . .
C18 C 0.6078(5) 0.2500 0.6791(13) 0.068(3) Uani 1 2 d S T P . .
H18 H 0.6574 0.2500 0.7105 0.081 Uiso 1 2 calc RS T P . .
C19 C 0.6472(3) 0.41403(12) 0.7054(5) 0.0366(10) Uani 1 1 d . U . . .
H19 H 0.6518 0.4312 0.6374 0.044 Uiso 1 1 calc R . . . .
C20 C 0.7711(4) 0.4276(2) 0.7747(9) 0.081(2) Uani 1 1 d . U . . .
H20A H 0.7703 0.4405 0.6876 0.121 Uiso 1 1 calc GR . . . .
H20B H 0.8131 0.4124 0.7737 0.121 Uiso 1 1 calc GR . . . .
H20C H 0.7754 0.4428 0.8547 0.121 Uiso 1 1 calc GR . . . .
C21 C 0.6979(5) 0.3837(2) 0.8979(10) 0.098(2) Uani 1 1 d . U . . .
H21A H 0.7173 0.3929 0.9854 0.147 Uiso 1 1 calc GR . . . .
H21B H 0.7263 0.3640 0.8717 0.147 Uiso 1 1 calc GR . . . .
H21C H 0.6462 0.3775 0.9110 0.147 Uiso 1 1 calc GR . . . .
O8 O 0.5038(5) 0.3222(2) 0.9413(11) 0.149(4) Uani 1 1 d . . . . .
N5 N 0.5110(3) 0.36592(15) 1.0878(6) 0.0619(15) Uani 1 1 d . . . . .
C22 C 0.4986(5) 0.3512(2) 0.9620(10) 0.087(3) Uani 1 1 d . . . . .
H22 H 0.4848 0.3650 0.8857 0.105 Uiso 1 1 calc R . . . .
C23 C 0.5005(5) 0.4013(2) 1.0963(9) 0.087(3) Uani 1 1 d . . . . .
H23A H 0.5485 0.4124 1.1006 0.131 Uiso 1 1 calc GR . . . .
H23B H 0.4723 0.4067 1.1807 0.131 Uiso 1 1 calc GR . . . .
H23C H 0.4737 0.4090 1.0134 0.131 Uiso 1 1 calc GR . . . .
C24 C 0.5335(7) 0.3481(2) 1.2077(9) 0.107(3) Uani 1 1 d . . . . .
H24A H 0.5253 0.3243 1.1927 0.161 Uiso 1 1 calc GR . . . .
H24B H 0.5050 0.3555 1.2890 0.161 Uiso 1 1 calc GR . . . .
H24C H 0.5859 0.3521 1.2247 0.161 Uiso 1 1 calc GR . . . .
O9 O 0.2980(4) 0.2500 0.5269(13) 0.111(3) Uani 1 2 d S TU P A 2
N7 N 0.1815(7) 0.2395(3) 0.481(2) 0.120(3) Uani 0.5 1 d . U . A 2
C28 C 0.2381(8) 0.2404(4) 0.490(3) 0.114(3) Uani 0.5 1 d . U . A 2
H7A H 0.2313 0.2173 0.4694 0.137 Uiso 0.5 1 d R . . A 2
C29 C 0.1106(7) 0.2500 0.429(2) 0.128(3) Uani 1 2 d S TU P A 2
H29A H 0.1116 0.2734 0.4094 0.192 Uiso 0.5 1 d R . . A 2
H29B H 0.0981 0.2380 0.3458 0.192 Uiso 0.5 1 d R . . A 2
H29C H 0.0745 0.2456 0.5003 0.192 Uiso 0.5 1 d R . . A 2
C30 C 0.1902(10) 0.2029(5) 0.515(3) 0.121(3) Uani 0.5 1 d . U . A 2
H30A H 0.2396 0.1990 0.5460 0.181 Uiso 0.5 1 d R . . A 2
H30B H 0.1565 0.1972 0.5886 0.181 Uiso 0.5 1 d R . . A 2
H30C H 0.1801 0.1896 0.4340 0.181 Uiso 0.5 1 d R . . A 2
O10 O 0.2428(12) 0.2500 0.988(2) 0.251(11) Uani 1 2 d S TU P . .
N6 N 0.3615(8) 0.2500 1.0682(15) 0.115(3) Uani 1 2 d S TU P . .
C25 C 0.3996(16) 0.2500 0.932(2) 0.218(13) Uani 1 2 d S TU P . .
H25A H 0.3632 0.2500 0.8561 0.326 Uiso 1 2 calc RS T P . .
H25B H 0.4305 0.2301 0.9242 0.326 Uiso 0.5 1 calc R . . . .
H25C H 0.4305 0.2699 0.9242 0.326 Uiso 0.5 1 calc R . . . .
C26 C 0.4116(10) 0.2500 1.189(2) 0.137(6) Uani 1 2 d S TU P . .
H26A H 0.3828 0.2500 1.2762 0.206 Uiso 1 2 calc RS T P . .
H26B H 0.4426 0.2699 1.1864 0.206 Uiso 0.5 1 calc R . . . .
H26C H 0.4426 0.2301 1.1864 0.206 Uiso 0.5 1 calc R . . . .
C27 C 0.2902(10) 0.2500 1.089(2) 0.117(4) Uani 1 2 d S TU P . .
H27 H 0.2725 0.2500 1.1822 0.140 Uiso 1 2 calc RS T P . .
O11 O 0.2615(9) 0.1703(4) 1.3498(18) 0.123(5) Uiso 0.5 1 d D U . B 1
N8 N 0.2545(9) 0.1680(4) 1.1082(16) 0.098(3) Uiso 0.5 1 d D U . B 1
C31 C 0.2288(12) 0.1729(5) 1.2382(19) 0.112(4) Uiso 0.5 1 d D U . B 1
H31 H 0.1786 0.1791 1.2445 0.134 Uiso 0.5 1 calc R . . B 1
C32 C 0.2052(13) 0.1670(6) 1.003(2) 0.106(7) Uiso 0.5 1 d D U . B 1
H32A H 0.1785 0.1459 1.0059 0.159 Uiso 0.5 1 calc GR . . B 1
H32B H 0.2310 0.1689 0.9129 0.159 Uiso 0.5 1 calc GR . . B 1
H32C H 0.1704 0.1855 1.0127 0.159 Uiso 0.5 1 calc GR . . B 1
C33 C 0.3191(18) 0.1617(11) 1.044(5) 0.241(18) Uiso 0.5 1 d D U . B 1
H33A H 0.3520 0.1808 1.0555 0.361 Uiso 0.5 1 calc GR . . B 1
H33B H 0.3106 0.1577 0.9443 0.361 Uiso 0.5 1 calc GR . . B 1
H33C H 0.3418 0.1420 1.0864 0.361 Uiso 0.5 1 calc GR . . B 1
O11A O 0.2875(7) 0.1692(3) 1.2520(16) 0.094(3) Uiso 0.5 1 d . U . C 2
N8A N 0.2659(8) 0.1673(4) 1.0279(16) 0.093(3) Uiso 0.5 1 d D U . C 2
C31A C 0.3125(11) 0.1680(5) 1.156(2) 0.091(3) Uiso 0.5 1 d D U . C 2
H31A H 0.3646 0.1674 1.1486 0.109 Uiso 0.5 1 calc R . . C 2
C32A C 0.1858(10) 0.1705(6) 1.061(2) 0.096(6) Uiso 0.5 1 d D U . C 2
C33A C 0.3003(16) 0.1701(8) 0.888(3) 0.159(11) Uiso 0.5 1 d D U . C 2
H33D H 0.3053 0.1936 0.8626 0.239 Uiso 0.5 1 calc GR . . C 2
H33E H 0.2693 0.1588 0.8186 0.239 Uiso 0.5 1 calc GR . . C 2
H33F H 0.3489 0.1596 0.8898 0.239 Uiso 0.5 1 calc GR . . C 2

loop_
_atom_site_aniso_label
_atom_site_aniso_U_11
_atom_site_aniso_U_22
_atom_site_aniso_U_33
_atom_site_aniso_U_23
_atom_site_aniso_U_13
_atom_site_aniso_U_12
Co1 0.0146(3) 0.0137(3) 0.0181(4) -0.0008(2) 0.0000(2) -0.0009(2)
Co2 0.0128(4) 0.0133(4) 0.0165(5) 0.0008(3) 0.0001(3) -0.0006(3)
O1 0.0227(15) 0.0199(14) 0.0276(15) -0.0001(12) 0.0069(12) -0.0005(11)
O2 0.0215(13) 0.0198(13) 0.0200(14) -0.0008(11) 0.0027(11) 0.0057(11)
O3 0.0158(13) 0.0190(13) 0.0300(15) 0.0018(12) 0.0029(11) -0.0026(11)
O4 0.0213(14) 0.0185(14) 0.0305(16) 0.0027(12) 0.0056(12) 0.0010(11)
O5 0.0204(13) 0.0210(13) 0.0172(13) 0.0018(11) -0.0004(11) 0.0020(11)
O6 0.0343(16) 0.0248(14) 0.0207(15) 0.0041(12) -0.0017(12) -0.0076(13)
O7 0.0253(14) 0.0283(14) 0.0340(16) 0.0022(13) -0.0105(12) -0.0023(12)
N1 0.0202(17) 0.0196(17) 0.0302(19) 0.0021(14) -0.0014(14) -0.0013(14)
N2 0.032(2) 0.0156(18) 0.048(2) 0.0005(16) -0.0098(18) 0.0009(15)
N3 0.041(2) 0.021(2) 0.101(4) -0.001(2) -0.023(3) -0.0008(18)
N4 0.0346(19) 0.071(2) 0.056(2) 0.014(2) -0.0201(18) -0.0090(19)
C1 0.0182(19) 0.023(2) 0.0171(19) 0.0002(16) -0.0005(15) -0.0011(16)
C2 0.0194(19) 0.0208(19) 0.021(2) 0.0001(16) 0.0043(16) -0.0018(15)
C3 0.026(2) 0.022(2) 0.057(3) 0.011(2) 0.017(2) 0.0013(17)
C4 0.023(2) 0.025(2) 0.054(3) 0.009(2) 0.014(2) 0.0073(17)
C5 0.0200(19) 0.024(2) 0.0202(19) -0.0003(16) 0.0043(16) -0.0009(16)
C6 0.030(2) 0.022(2) 0.050(3) 0.009(2) 0.018(2) 0.0023(18)
C7 0.024(2) 0.023(2) 0.053(3) 0.007(2) 0.015(2) 0.0061(17)
C8 0.0164(18) 0.026(2) 0.0127(17) -0.0024(15) 0.0018(15) 0.0002(15)
C9 0.0221(18) 0.023(2) 0.0122(18) -0.0014(16) 0.0017(15) 0.0036(16)
C10 0.026(2) 0.0168(19) 0.0165(19) -0.0003(15) 0.0022(15) 0.0016(15)
C11 0.026(2) 0.022(2) 0.022(2) 0.0050(16) -0.0011(16) -0.0066(16)
C12 0.023(2) 0.027(2) 0.020(2) 0.0000(16) -0.0019(16) -0.0010(16)
C13 0.028(2) 0.017(2) 0.041(3) -0.0081(19) -0.0044(19) -0.0015(16)
C14 0.026(2) 0.021(2) 0.061(3) 0.000(2) -0.011(2) -0.0019(18)
C15 0.032(2) 0.020(2) 0.073(4) -0.005(2) -0.015(2) -0.0044(19)
C16 0.027(3) 0.025(3) 0.051(4) 0.000 -0.009(3) 0.000
C17 0.033(3) 0.020(2) 0.054(3) 0.005(2) -0.009(2) 0.0037(18)
C18 0.043(4) 0.030(4) 0.130(9) 0.000 -0.034(5) 0.000
C19 0.0297(19) 0.043(2) 0.038(2) 0.0040(18) -0.0121(17) -0.0043(17)
C20 0.044(3) 0.115(5) 0.082(4) 0.013(4) -0.025(3) -0.023(4)
C21 0.071(4) 0.127(6) 0.096(5) 0.042(5) -0.035(4) -0.013(4)
O8 0.224(11) 0.093(6) 0.131(7) -0.026(5) -0.016(6) 0.004(5)
N5 0.086(4) 0.057(3) 0.043(3) -0.005(3) 0.003(3) 0.000(3)
C22 0.141(9) 0.061(5) 0.060(5) -0.014(4) 0.008(4) -0.016(5)
C23 0.142(9) 0.061(5) 0.059(5) -0.006(4) -0.033(5) 0.011(4)
C24 0.174(10) 0.079(6) 0.068(5) 0.005(4) -0.046(6) 0.031(6)
O9 0.051(3) 0.068(4) 0.213(8) 0.000 -0.030(5) 0.000
N7 0.061(4) 0.083(5) 0.215(8) 0.003(3) -0.024(5) -0.003(3)
C28 0.055(4) 0.075(5) 0.213(8) 0.002(3) -0.027(5) -0.001(3)
C29 0.070(5) 0.095(6) 0.220(9) 0.000 -0.027(6) 0.000
C30 0.064(5) 0.083(6) 0.215(9) 0.003(5) -0.021(6) -0.005(4)
O10 0.31(2) 0.139(12) 0.31(2) 0.000 -0.21(2) 0.000
N6 0.129(8) 0.093(6) 0.123(8) 0.000 -0.006(8) 0.000
C25 0.40(4) 0.110(14) 0.146(18) 0.000 0.15(2) 0.000
C26 0.139(14) 0.112(12) 0.160(17) 0.000 -0.035(13) 0.000
C27 0.129(8) 0.094(6) 0.127(8) 0.000 -0.010(8) 0.000

loop_
_atom_type_symbol
_atom_type_description
_atom_type_scat_dispersion_real
_atom_type_scat_dispersion_imag
_atom_type_scat_source
C C 0.0181 0.0091 'International Tables Vol C Tables 4.2.6.8 and 6.1.1.4'
H H 0.0000 0.0000 'International Tables Vol C Tables 4.2.6.8 and 6.1.1.4'
Co Co -2.3653 3.6143 'International Tables Vol C Tables 4.2.6.8 and 6.1.1.4'
N N 0.0311 0.0180 'International Tables Vol C Tables 4.2.6.8 and 6.1.1.4'
O O 0.0492 0.0322 'International Tables Vol C Tables 4.2.6.8 and 6.1.1.4'

loop_
_geom_angle_atom_site_label_1
_geom_angle_atom_site_label_2
_geom_angle_atom_site_label_3
_geom_angle
_geom_angle_site_symmetry_1
_geom_angle_site_symmetry_3
O1 Co1 O4 99.55(12) . 6_556
O1 Co1 O5 93.70(11) . 2_665
O1 Co1 O6 151.91(11) . 2_665
O1 Co1 O7 84.29(12) . .
O1 Co1 N1 104.35(13) . .
O4 Co1 O5 100.57(11) 6_556 2_665
O4 Co1 O6 95.24(11) 6_556 2_665
O4 Co1 O7 173.47(11) 6_556 .
O4 Co1 N1 88.62(12) 6_556 .
O5 Co1 O6 60.00(10) 2_665 2_665
O5 Co1 O7 84.35(11) 2_665 .
O7 Co1 O6 83.47(11) . 2_665
N1 Co1 O5 158.16(12) . 2_665
N1 Co1 O6 99.73(12) . 2_665
N1 Co1 O7 85.30(12) . .
O2 Co2 O2 180.00(12) 6_656 2_664
O2 Co2 O5 87.60(10) 2_664 .
O2 Co2 O5 92.40(10) 2_664 5_765
O2 Co2 O5 92.40(10) 6_656 .
O2 Co2 O5 87.60(10) 6_656 5_765
O3 Co2 O2 86.10(11) 5_765 6_656
O3 Co2 O2 93.90(11) 5_765 2_664
O3 Co2 O2 86.10(11) . 2_664
O3 Co2 O2 93.90(11) . 6_656
O3 Co2 O3 180.0 5_765 .
O3 Co2 O5 88.29(11) . .
O3 Co2 O5 88.29(11) 5_765 5_765
O3 Co2 O5 91.71(11) 5_765 .
O3 Co2 O5 91.71(11) . 5_765
O5 Co2 O5 180.0 5_765 .
C8 O1 Co1 122.9(2) . .
C8 O2 Co2 136.8(3) . 2_665
C1 O3 Co2 134.0(3) . .
C1 O4 Co1 130.3(3) . 6_656
Co1 O5 Co2 111.30(12) 2_664 .
C9 O5 Co1 92.6(2) . 2_664
C9 O5 Co2 127.7(2) . .
C9 O6 Co1 87.2(2) . 2_664
C19 O7 Co1 118.8(3) . .
C13 N1 Co1 125.7(3) . .
C13 N1 C14 105.9(4) . .
C14 N1 Co1 128.4(3) . .
C13 N2 C15 106.8(4) . .
C13 N2 C17 125.4(4) . .
C15 N2 C17 127.8(4) . .
C17 N3 C18 114.7(5) . .
C19 N4 C20 122.2(5) . .
C19 N4 C21 119.3(5) . .
C20 N4 C21 118.4(5) . .
O3 C1 O4 127.0(4) . .
O3 C1 C2 116.1(3) . .
O4 C1 C2 116.9(3) . .
C3 C2 C1 120.2(4) . .
C3 C2 C7 118.7(4) . .
C7 C2 C1 121.1(4) . .
C2 C3 H3 119.7 . .
C4 C3 C2 120.6(4) . .
C4 C3 H3 119.7 . .
C3 C4 H4 119.6 . .
C3 C4 C5 120.7(4) . .
C5 C4 H4 119.6 . .
C4 C5 C8 119.7(4) . .
C6 C5 C4 118.7(4) . .
C6 C5 C8 121.5(4) . .
C5 C6 H6 119.6 . .
C5 C6 C7 120.8(4) . .
C7 C6 H6 119.6 . .
C2 C7 H7 119.9 . .
C6 C7 C2 120.3(4) . .
C6 C7 H7 119.9 . .
O1 C8 C5 116.5(3) . .
O2 C8 O1 125.8(3) . .
O2 C8 C5 117.7(3) . .
O5 C9 C10 119.0(3) . .
O6 C9 O5 119.4(3) . .
O6 C9 C10 121.4(3) . .
C11 C10 C9 121.1(4) . .
C11 C10 C12 119.7(4) . 5_766
C12 C10 C9 119.2(4) 5_766 .
C10 C11 H11 119.6 . .
C12 C11 C10 120.7(4) . .
C12 C11 H11 119.6 . .
C10 C12 H12 120.2 5_766 .
C11 C12 C10 119.6(4) . 5_766
C11 C12 H12 120.2 . .
N1 C13 N2 111.3(4) . .
N1 C13 H13 124.4 . .
N2 C13 H13 124.4 . .
N1 C14 H14 124.7 . .
C15 C14 N1 110.6(4) . .
C15 C14 H14 124.7 . .
N2 C15 H15 127.3 . .
C14 C15 N2 105.4(4) . .
C14 C15 H15 127.3 . .
C17 C16 H16 122.7 7_565 .
C17 C16 H16 122.7 . .
C17 C16 C17 114.6(6) . 7_565
N3 C17 N2 114.2(4) . .
N3 C17 C16 124.4(5) . .
C16 C17 N2 121.4(4) . .
N3 C18 N3 126.9(7) . 7_565
N3 C18 H18 116.5 7_565 .
N3 C18 H18 116.5 . .
O7 C19 N4 125.6(5) . .
O7 C19 H19 117.2 . .
N4 C19 H19 117.2 . .
N4 C20 H20A 109.5 . .
N4 C20 H20B 109.5 . .
N4 C20 H20C 109.5 . .
H20A C20 H20B 109.5 . .
H20A C20 H20C 109.5 . .
H20B C20 H20C 109.5 . .
N4 C21 H21A 109.5 . .
N4 C21 H21B 109.5 . .
N4 C21 H21C 109.5 . .
H21A C21 H21B 109.5 . .
H21A C21 H21C 109.5 . .
H21B C21 H21C 109.5 . .
C22 N5 C23 117.3(7) . .
C22 N5 C24 123.0(7) . .
C24 N5 C23 119.7(6) . .
O8 C22 N5 124.2(10) . .
O8 C22 H22 117.9 . .
N5 C22 H22 117.9 . .
N5 C23 H23A 109.5 . .
N5 C23 H23B 109.5 . .
N5 C23 H23C 109.5 . .
H23A C23 H23B 109.5 . .
H23A C23 H23C 109.5 . .
H23B C23 H23C 109.5 . .
N5 C24 H24A 109.5 . .
N5 C24 H24B 109.5 . .
N5 C24 H24C 109.5 . .
H24A C24 H24B 109.5 . .
H24A C24 H24C 109.5 . .
H24B C24 H24C 109.5 . .
C28 O9 C28 37.0(15) . 7_565
N7 N7 C28 87.9(12) 7_565 .
N7 N7 C28 52.0(9) 7_565 7_565
N7 N7 H7A 134.5 7_565 .
N7 N7 C29 73.0(6) 7_565 .
N7 N7 C30 166.1(12) 7_565 .
C28 N7 H7A 83.1 7_565 .
C28 N7 C29 155(2) . .
C28 N7 C29 123.1(13) 7_565 .
C28 N7 C30 120.1(14) 7_565 .
C28 N7 C30 85.0(15) . .
C29 N7 H7A 144.1 . .
C29 N7 C30 116.7(11) . .
O9 C28 N7 122.2(15) . 7_565
O9 C28 H7A 118.9 . .
O9 C28 C30 132.7(15) . .
N7 C28 O9 159(2) . .
N7 C28 H7A 118.9 7_565 .
N7 C28 H7A 79.7 . .
N7 C28 C30 59.2(12) . .
N7 C28 C30 98.5(12) 7_565 .
C28 C28 O9 71.5(8) 7_565 .
C28 C28 N7 52.0(9) 7_565 7_565
C28 C28 N7 92.0(12) 7_565 .
C28 C28 H7A 166.2 7_565 .
C28 C28 C30 149.1(9) 7_565 .
N7 C29 H29A 76.3 7_565 .
N7 C29 H29A 109.6 . .
N7 C29 H29B 110.2 . .
N7 C29 H29B 129.7 7_565 .
N7 C29 H29C 108.6 . .
N7 C29 H29C 115.2 7_565 .
H29A C29 H29B 109.5 . .
H29A C29 H29C 109.5 . .
H29B C29 H29C 109.5 . .
N7 C30 H7A 56.4 . .
N7 C30 H30A 109.0 . .
N7 C30 H30B 109.0 . .
N7 C30 H30C 110.4 . .
C28 C30 H30A 73.8 . .
C28 C30 H30B 128.6 . .
C28 C30 H30C 117.6 . .
H7A C30 H30A 63.1 . .
H7A C30 H30B 154.0 . .
H7A C30 H30C 96.3 . .
H30A C30 H30B 109.5 . .
H30A C30 H30C 109.5 . .
H30B C30 H30C 109.5 . .
C26 N6 C25 113.8(18) . .
C27 N6 C25 126.5(19) . .
C27 N6 C26 119.7(16) . .
N6 C25 H25A 109.5 . .
N6 C25 H25B 109.5 . .
N6 C25 H25C 109.5 . .
H25A C25 H25B 109.5 . .
H25A C25 H25C 109.5 . .
H25B C25 H25C 109.5 . .
N6 C26 H26A 109.5 . .
N6 C26 H26B 109.5 . .
N6 C26 H26C 109.5 . .
H26A C26 H26B 109.5 . .
H26A C26 H26C 109.5 . .
H26B C26 H26C 109.5 . .
O10 C27 N6 123(2) . .
O10 C27 H27 118.3 . .
N6 C27 H27 118.3 . .
C31 N8 C32 118(2) . .
C31 N8 C33 139(3) . .
C33 N8 C32 104(3) . .
O11 C31 N8 129(2) . .
O11 C31 H31 115.7 . .
N8 C31 H31 115.7 . .
N8 C32 H32A 109.5 . .
N8 C32 H32B 109.5 . .
N8 C32 H32C 109.5 . .
H32A C32 H32B 109.5 . .
H32A C32 H32C 109.5 . .
H32B C32 H32C 109.5 . .
N8 C33 H33A 109.5 . .
N8 C33 H33B 109.5 . .
N8 C33 H33C 109.5 . .
H33A C33 H33B 109.5 . .
H33A C33 H33C 109.5 . .
H33B C33 H33C 109.5 . .
C31A N8A C32A 112.5(16) . .
C33A N8A C31A 120.0(18) . .
C33A N8A C32A 126.4(18) . .
O11A C31A N8A 119(2) . .
O11A C31A H31A 120.5 . .
N8A C31A H31A 120.5 . .
N8A C33A H33D 109.5 . .
N8A C33A H33E 109.5 . .
N8A C33A H33F 109.5 . .
H33D C33A H33E 109.5 . .
H33D C33A H33F 109.5 . .
H33E C33A H33F 109.5 . .

loop_
_geom_bond_atom_site_label_1
_geom_bond_atom_site_label_2
_geom_bond_distance
_geom_bond_site_symmetry_2
Co1 O1 2.023(3) .
Co1 O4 2.042(3) 6_556
Co1 O5 2.117(3) 2_665
Co1 O6 2.257(3) 2_665
Co1 O7 2.208(3) .
Co1 N1 2.075(3) .
Co2 O2 2.071(3) 6_656
Co2 O2 2.071(3) 2_664
Co2 O3 2.049(3) 5_765
Co2 O3 2.049(3) .
Co2 O5 2.121(3) 5_765
Co2 O5 2.121(3) .
O1 C8 1.276(5) .
O2 Co2 2.071(3) 2_665
O2 C8 1.247(5) .
O3 C1 1.259(5) .
O4 Co1 2.042(3) 6_656
O4 C1 1.261(5) .
O5 Co1 2.117(3) 2_664
O5 C9 1.287(5) .
O6 Co1 2.257(3) 2_664
O6 C9 1.250(5) .
O7 C19 1.237(6) .
N1 C13 1.307(6) .
N1 C14 1.375(6) .
N2 C13 1.360(6) .
N2 C15 1.390(6) .
N2 C17 1.410(6) .
N3 C17 1.338(6) .
N3 C18 1.340(5) .
N4 C19 1.303(6) .
N4 C20 1.450(8) .
N4 C21 1.466(9) .
C1 C2 1.504(5) .
C2 C3 1.384(6) .
C2 C7 1.390(6) .
C3 H3 0.9500 .
C3 C4 1.380(6) .
C4 H4 0.9500 .
C4 C5 1.388(6) .
C5 C6 1.377(6) .
C5 C8 1.504(5) .
C6 H6 0.9500 .
C6 C7 1.388(7) .
C7 H7 0.9500 .
C9 C10 1.483(6) .
C10 C11 1.384(6) .
C10 C12 1.401(6) 5_766
C11 H11 0.9500 .
C11 C12 1.380(6) .
C12 C10 1.401(6) 5_766
C12 H12 0.9500 .
C13 H13 0.9500 .
C14 H14 0.9500 .
C14 C15 1.346(7) .
C15 H15 0.9500 .
C16 H16 0.9500 .
C16 C17 1.374(6) .
C16 C17 1.374(6) 7_565
C18 N3 1.340(5) 7_565
C18 H18 0.9500 .
C19 H19 0.9500 .
C20 H20A 0.9800 .
C20 H20B 0.9800 .
C20 H20C 0.9800 .
C21 H21A 0.9800 .
C21 H21B 0.9800 .
C21 H21C 0.9800 .
O8 C22 1.187(12) .
N5 C22 1.358(10) .
N5 C23 1.438(10) .
N5 C24 1.412(9) .
C22 H22 0.9500 .
C23 H23A 0.9800 .
C23 H23B 0.9800 .
C23 H23C 0.9800 .
C24 H24A 0.9800 .
C24 H24B 0.9800 .
C24 H24C 0.9800 .
O9 C28 1.210(16) .
O9 C28 1.210(16) 7_565
N7 N7 0.84(3) 7_565
N7 C28 1.033(17) .
N7 C28 1.309(18) 7_565
N7 H7A 1.2783 .
N7 C29 1.443(18) .
N7 C30 1.52(2) .
C28 N7 1.309(18) 7_565
C28 C28 0.77(3) 7_565
C28 H7A 0.9601 .
C29 N7 1.443(18) 7_565
C29 H29A 0.9601 .
C29 H29B 0.9600 .
C29 H29C 0.9602 .
C30 H7A 1.0401 .
C30 H30A 0.9599 .
C30 H30B 0.9601 .
C30 H30C 0.9600 .
O10 C27 1.29(2) .
N6 C25 1.48(2) .
N6 C26 1.47(2) .
N6 C27 1.31(2) .
C25 H25A 0.9800 .
C25 H25B 0.9800 .
C25 H25C 0.9800 .
C26 H26A 0.9800 .
C26 H26B 0.9800 .
C26 H26C 0.9800 .
C27 H27 0.9500 .
O11 C31 1.224(10) .
N8 C31 1.340(16) .
N8 C32 1.349(16) .
N8 C33 1.349(17) .
C31 H31 0.9500 .
C32 H32A 0.9800 .
C32 H32B 0.9800 .
C32 H32C 0.9800 .
C33 H33A 0.9800 .
C33 H33B 0.9800 .
C33 H33C 0.9800 .
O11A C31A 1.03(2) .
N8A C31A 1.487(15) .
N8A C32A 1.495(15) .
N8A C33A 1.479(16) .
C31A H31A 0.9500 .
C33A H33D 0.9800 .
C33A H33E 0.9800 .
C33A H33F 0.9800 .
